data_7126151
loop_
_publ_author_name
'Huang, Rui-Kang'
'Chen, Xiao-Xian'
'Xiao, Zhi-Feng'
'Liu, De-Xuan'
'Zhang, Wei-Xiong'
'Chen, Xiao-Ming'

_publ_section_title
;
 Enhancing switchable dielectric property for crystalline supramolecular
 rotor compounds by adding polar components.
;
_journal_issue 29
_journal_name_full 'Chemical communications (Cambridge, England)'
_journal_page_first 4114
_journal_page_last 4117
_journal_paper_doi 10.1039/d0cc01026j
_journal_volume 56
_journal_year 2020
_chemical_formula_moiety '2(F3 P0.5), C7 H9 N2 O3, C12 H24 O6'
_chemical_formula_sum 'C19 H33 F6 N2 O9 P'
_chemical_formula_weight 578.44
_space_group_crystal_system orthorhombic
_space_group_IT_number 56
_space_group_name_Hall '-P 2ab 2ac'
_space_group_name_H-M_alt 'P c c n'
_atom_sites_solution_hydrogens geom
_atom_sites_solution_primary iterative
_audit_creation_date 2019-11-01
_audit_creation_method
;
Olex2 1.2
(compiled 2018.05.29 svn.r3508 for OlexSys, GUI svn.r5506)
;
_audit_update_record
;
2020-02-07 deposited with the CCDC.	2020-03-05 downloaded from the CCDC.
;
_cell_angle_alpha 90
_cell_angle_beta 90
_cell_angle_gamma 90
_cell_formula_units_Z 8
_cell_length_a 17.7788(4)
_cell_length_b 19.7210(3)
_cell_length_c 15.0786(2)
_cell_measurement_reflns_used 10535
_cell_measurement_temperature 293(2)
_cell_measurement_theta_max 76.7890
_cell_measurement_theta_min 3.3150
_cell_volume 5286.79(16)
_computing_cell_refinement 'CrysAlisPro 1.171.38.40t (Rigaku OD, 2015)'
_computing_data_collection 'CrysAlisPro 1.171.38.40t (Rigaku OD, 2015)'
_computing_data_reduction 'CrysAlisPro 1.171.38.40t (Rigaku OD, 2015)'
_computing_molecular_graphics 'Olex2 (Dolomanov et al., 2009)'
_computing_publication_material 'Olex2 (Dolomanov et al., 2009)'
_computing_structure_refinement 'olex2.refine (Bourhis et al., 2015)'
_computing_structure_solution 'olex2.solve (Bourhis et al., 2015)'
_diffrn_ambient_temperature 293(2)
_diffrn_measured_fraction_theta_full 0.996
_diffrn_measured_fraction_theta_max 0.996
_diffrn_measurement_details
;
List of Runs (angles in degrees, time in seconds):

  # Type    Start    End  Width  t~exp~   \w     \q     \k     \f   Frames
#--------------------------------------------------------------------------
  1  \w    -72.00  43.00   1.00   10.00    --  -32.00   0.00-108.00  115
  2  \w    -78.00 -18.00   1.00   10.00    --  -32.00 -72.00-180.00   60
  3  \w   -200.00 -38.00   1.00   50.00    -- -110.00   0.00 -36.00  162
  4  \w   -125.00 -60.00   1.00   50.00    -- -110.00  72.00 -36.00   65
  5  \w   -200.00-125.00   1.00   50.00    -- -110.00 -72.00 108.00   75
  6  \w    -80.00 -20.00   1.00   50.00    -- -110.00  72.00  36.00   60
  7  \w   -106.00 -20.00   1.00   50.00    -- -110.00  72.00 108.00   86
  8  \w    -80.00 -20.00   1.00   50.00    -- -110.00  72.00-180.00   60
  9  \w    -98.00 -38.00   1.00   50.00    -- -110.00  72.00-108.00   60
 10  \w   -200.00-130.00   1.00   50.00    -- -110.00 -72.00-180.00   70
;
_diffrn_measurement_device 'abstract diffractometer'
_diffrn_measurement_device_type 'dtrek-CrysAlisPro-abstract goniometer imported rigaku-d*trek images'
_diffrn_measurement_method '\w scans'
_diffrn_radiation_monochromator graphite
_diffrn_radiation_type CuK\a
_diffrn_radiation_wavelength 1.54178
_diffrn_reflns_av_R_equivalents 0.0858
_diffrn_reflns_av_unetI/netI 0.0835
_diffrn_reflns_Laue_measured_fraction_full 0.996
_diffrn_reflns_Laue_measured_fraction_max 0.996
_diffrn_reflns_limit_h_max 21
_diffrn_reflns_limit_h_min -21
_diffrn_reflns_limit_k_max 24
_diffrn_reflns_limit_k_min -23
_diffrn_reflns_limit_l_max 12
_diffrn_reflns_limit_l_min -18
_diffrn_reflns_number 26161
_diffrn_reflns_point_group_measured_fraction_full 0.996
_diffrn_reflns_point_group_measured_fraction_max 0.996
_diffrn_reflns_theta_full 67.679
_diffrn_reflns_theta_max 69.992
_diffrn_reflns_theta_min 3.347
_exptl_absorpt_coefficient_mu 1.767
_exptl_absorpt_correction_T_max 1.00000
_exptl_absorpt_correction_T_min 0.32567
_exptl_absorpt_correction_type multi-scan
_exptl_absorpt_process_details
;
CrysAlisPro 1.171.38.40t (Rigaku Oxford Diffraction, 2015)
Empirical absorption correction using spherical harmonics,
 implemented in SCALE3 ABSPACK scaling algorithm.
;
_exptl_crystal_colour 'clear colourless'
_exptl_crystal_colour_lustre clear
_exptl_crystal_colour_primary colourless
_exptl_crystal_density_diffrn 1.453
_exptl_crystal_description block
_exptl_crystal_F_000 2416
_exptl_crystal_size_max 0.3
_exptl_crystal_size_mid 0.3
_exptl_crystal_size_min 0.2
_refine_diff_density_max 0.389
_refine_diff_density_min -0.478
_refine_diff_density_rms 0.115
_refine_ls_extinction_method none
_refine_ls_goodness_of_fit_ref 1.009
_refine_ls_hydrogen_treatment constr
_refine_ls_matrix_type full
_refine_ls_number_parameters 545
_refine_ls_number_reflns 4998
_refine_ls_number_restraints 191
_refine_ls_restrained_S_all 1.210
_refine_ls_R_factor_all 0.0988
_refine_ls_R_factor_gt 0.0867
_refine_ls_shift/su_max 0.000
_refine_ls_shift/su_mean 0.000
_refine_ls_structure_factor_coef Fsqd
_refine_ls_weighting_details 'w=1/[\s^2^(Fo^2^)+(0.3000P)^2^] where P=(Fo^2^+2Fc^2^)/3'
_refine_ls_weighting_scheme calc
_refine_ls_wR_factor_gt 0.2941
_refine_ls_wR_factor_ref 0.3198
_reflns_Friedel_coverage 0.000
_reflns_number_gt 4136
_reflns_number_total 4998
_reflns_threshold_expression 'I > 2\s(I)'
_cod_data_source_file d0cc01026j2.cif
_cod_data_source_block 25mna18c6pf6_ht
_cod_depositor_comments 'Adding full bibliography for 7126151--7126154.cif.'
_cod_database_code 7126151
_shelx_shelxl_version_number 2014/7
_shelx_space_group_comment
;
The symmetry employed for this shelxl refinement is uniquely defined
by the following loop, which should always be used as a source of
symmetry information in preference to the above space-group names.
They are only intended as comments.
;
_shelx_estimated_absorpt_t_max 0.719
_shelx_estimated_absorpt_t_min 0.619
_olex2_refinement_description
;
1. Fixed Uiso
 At 1.2 times of:
  All C(H) groups, All C(H,H) groups, All N(H,H,H) groups
 At 1.5 times of:
  All C(H,H,H) groups
2. Restrained distances
 F7-F10 \\sim F7-F11 \\sim F7-F8 \\sim F8-F9 \\sim F11-F8 \\sim F10-F11 \\sim
F7-F9 \\sim F9-F10
 with sigma of 0.02
 F3-F4 \\sim F5-F3 \\sim F1-F5 \\sim F4-F1 \\sim F2-F4 \\sim F2-F3 \\sim F2-F5
\\sim F2-F1 \\sim F6-F1 \\sim F6-F3
 \\sim F6-F5 \\sim F6-F4
 with sigma of 0.02
 P1-F2 \\sim P1-F6 \\sim P1-F4 \\sim P1-F5 \\sim P1-F1 \\sim P1-F3 \\sim P2-F7
\\sim P2-F8 \\sim P2-F9 \\sim P2-
 F10 \\sim P2-F11
 with sigma of 0.02
3. Uiso/Uaniso restraints and constraints
C11A \\sim C10: within 1.7A with sigma of 0.04 and sigma for terminal atoms of
0.08
F3 \\sim F2 \\sim F4 \\sim F5 \\sim F6 \\sim F1: within 1.7A with sigma of 0.01
and sigma for terminal atoms of 0.02
F8 \\sim F9 \\sim F10 \\sim F7 \\sim F11: within 1.7A with sigma of 0.01 and
sigma for terminal atoms of 0.02
Uanis(F1) \\sim Ueq, Uanis(F2) \\sim Ueq, Uanis(F3) \\sim Ueq, Uanis(F4) \\sim
Ueq, Uanis(F6) \\sim Ueq, Uanis(F5) \\sim Ueq: with sigma of 0.01 and sigma for
terminal atoms of 0.02
4. Others
 Sof(C8A)=Sof(H8Aa)=Sof(H8Ab)=Sof(C1A)=Sof(H1Aa)=Sof(H1Ab)=Sof(O1A)=Sof(C2A)=
 Sof(H2Aa)=Sof(H2Ab)=Sof(C12A)=Sof(H12c)=Sof(H12d)=Sof(O2A)=Sof(C11A)=Sof(H11c)=
 Sof(H11d)=Sof(C3A)=Sof(H3Aa)=Sof(H3Ab)=Sof(O6A)=Sof(C10A)=Sof(H10c)=Sof(H10d)=
 Sof(C4A)=Sof(H4Aa)=Sof(H4Ab)=Sof(C9A)=Sof(H9Aa)=Sof(H9Ab)=Sof(O3A)=Sof(O5A)=
 Sof(C5A)=Sof(H5Aa)=Sof(H5Ab)=Sof(C6A)=Sof(H6Aa)=Sof(H6Ab)=Sof(C7A)=Sof(H7Aa)=
 Sof(H7Ab)=Sof(O4A)=1-FVAR(1)
 Sof(C1)=Sof(H1a)=Sof(H1b)=Sof(O1)=Sof(C4)=Sof(H4a)=Sof(H4b)=Sof(O6)=Sof(O4)=
 Sof(C3)=Sof(H3a)=Sof(H3b)=Sof(C10)=Sof(H10a)=Sof(H10b)=Sof(C7)=Sof(H7a)=
 Sof(H7b)=Sof(O3)=Sof(O2)=Sof(O5)=Sof(C11)=Sof(H11a)=Sof(H11b)=Sof(C8)=Sof(H8a)=
 Sof(H8b)=Sof(C6)=Sof(H6a)=Sof(H6b)=Sof(C9)=Sof(H9a)=Sof(H9b)=Sof(C5)=Sof(H5a)=
 Sof(H5b)=Sof(C12)=Sof(H12a)=Sof(H12b)=Sof(C2)=Sof(H2a)=Sof(H2b)=FVAR(1)
 Fixed Sof: F9(0.5) F6(0.5) F11(0.5) F4(0.5) F5(0.5) F3(0.5) F2(0.5) F1(0.5)
 F10(0.5) F8(0.5)
5.a Secondary CH2 refined with riding coordinates:
 C1(H1a,H1b), C4(H4a,H4b), C3(H3a,H3b), C10(H10a,H10b), C7(H7a,H7b), C11(H11a,
 H11b), C8(H8a,H8b), C6(H6a,H6b), C9(H9a,H9b), C5(H5a,H5b), C12(H12a,H12b),
 C2(H2a,H2b), C8A(H8Aa,H8Ab), C1A(H1Aa,H1Ab), C2A(H2Aa,H2Ab), C12A(H12c,H12d),
 C11A(H11c,H11d), C3A(H3Aa,H3Ab), C10A(H10c,H10d), C4A(H4Aa,H4Ab), C9A(H9Aa,
 H9Ab), C5A(H5Aa,H5Ab), C6A(H6Aa,H6Ab), C7A(H7Aa,H7Ab)
5.b Aromatic/amide H refined with riding coordinates:
 C18(H18), C15(H15), C16(H16)
5.c Idealised Me refined as rotating group:
 N1(H1c,H1d,H1e), C19(H19a,H19b,H19c)
;
_olex2_submission_special_instructions 'No special instructions were received'
_oxdiff_exptl_absorpt_empirical_details
;
Empirical correction (ABSPACK) includes:
- Absorption correction using spherical harmonics
- Frame scaling
- Detector area scaling
;

loop_
_space_group_symop_operation_xyz
'x, y, z'
'-x+1/2, -y+1/2, z'
'-x, y+1/2, -z+1/2'
'x+1/2, -y, -z+1/2'
'-x, -y, -z'
'x-1/2, y-1/2, -z'
'x, -y-1/2, z-1/2'
'-x-1/2, y, z-1/2'

loop_
_atom_site_label
_atom_site_type_symbol
_atom_site_fract_x
_atom_site_fract_y
_atom_site_fract_z
_atom_site_U_iso_or_equiv
_atom_site_adp_type
_atom_site_occupancy
_atom_site_site_symmetry_order
_atom_site_calc_flag
_atom_site_refinement_flags_posn
_atom_site_refinement_flags_adp
_atom_site_refinement_flags_occupancy
_atom_site_disorder_assembly
_atom_site_disorder_group
P2 P 0.2500 0.2500 0.46752(7) 0.0917(4) Uani 1 2 d DS T P . .
P1 P 0.2500 0.7500 0.58125(10) 0.1538(9) Uani 1 2 d DS T P . .
O7 O 0.38599(10) 0.41958(7) 0.20179(10) 0.0771(5) Uani 1 1 d . . . . .
N1 N 0.46045(10) 0.52676(8) 0.26681(9) 0.0644(5) Uani 1 1 d . . . . .
H1C H 0.4857 0.4891 0.2799 0.077 Uiso 1 1 calc GR . . . .
H1D H 0.4197 0.5295 0.3010 0.077 Uiso 1 1 calc GR . . . .
H1E H 0.4897 0.5626 0.2763 0.077 Uiso 1 1 calc GR . . . .
C14 C 0.40038(11) 0.46793(9) 0.14149(12) 0.0622(5) Uani 1 1 d . . . . .
N2 N 0.45242(18) 0.63085(14) -0.02655(15) 0.0994(7) Uani 1 1 d . . . . .
C13 C 0.43784(10) 0.52509(9) 0.17380(11) 0.0587(5) Uani 1 1 d . . . . .
O8 O 0.4907(2) 0.67591(13) 0.00130(16) 0.1274(9) Uani 1 1 d . . . . .
C18 C 0.45420(12) 0.57922(10) 0.11996(13) 0.0666(5) Uani 1 1 d . . . . .
H18 H 0.4783 0.6175 0.1421 0.080 Uiso 1 1 calc R . . . .
C15 C 0.38041(13) 0.46553(11) 0.05224(14) 0.0734(6) Uani 1 1 d . . . . .
H15 H 0.3556 0.4277 0.0299 0.088 Uiso 1 1 calc R . . . .
C17 C 0.43349(14) 0.57490(11) 0.03150(13) 0.0739(6) Uani 1 1 d . . . . .
F7 F 0.2250(2) 0.32594(13) 0.4702(2) 0.1646(13) Uani 1 1 d D U . A -1
O9 O 0.4315(3) 0.62888(16) -0.10283(15) 0.1573(14) Uani 1 1 d . . . . .
C1 C 0.5075(11) 0.7094(8) 0.3228(11) 0.119(7) Uani 0.528(3) 1 d . . . B 1
H1A H 0.5256 0.7539 0.3056 0.143 Uiso 0.528(3) 1 calc R . . B 1
H1B H 0.5214 0.7021 0.3843 0.143 Uiso 0.528(3) 1 calc R . . B 1
O1 O 0.5430(3) 0.6594(2) 0.2690(2) 0.0838(10) Uani 0.528(3) 1 d . . . B 1
C16 C 0.39734(14) 0.51910(12) -0.00299(13) 0.0774(6) Uani 1 1 d . . . . .
H16 H 0.3845 0.5176 -0.0627 0.093 Uiso 1 1 calc R . . . .
C19 C 0.34902(17) 0.35933(11) 0.1733(2) 0.0884(7) Uani 1 1 d . . . . .
H19A H 0.3781 0.3381 0.1273 0.133 Uiso 1 1 calc GR . . . .
H19B H 0.3000 0.3705 0.1508 0.133 Uiso 1 1 calc GR . . . .
H19C H 0.3440 0.3287 0.2224 0.133 Uiso 1 1 calc GR . . . .
F9 F 0.1777(6) 0.2321(6) 0.4186(8) 0.266(9) Uani 0.5 1 d D U . A -1
C4 C 0.3091(13) 0.5795(11) 0.4159(16) 0.127(7) Uani 0.528(3) 1 d . . . B 1
H4A H 0.3406 0.5838 0.4681 0.153 Uiso 0.528(3) 1 calc R . . B 1
H4B H 0.2568 0.5794 0.4343 0.153 Uiso 0.528(3) 1 calc R . . B 1
O6 O 0.6289(2) 0.5437(2) 0.2213(2) 0.0857(10) Uani 0.528(3) 1 d . . . B 1
F6 F 0.3300(5) 0.7327(6) 0.5472(6) 0.222(4) Uani 0.5 1 d D U . C -1
O4 O 0.4378(2) 0.4237(2) 0.4011(2) 0.0960(11) Uani 0.528(3) 1 d . . . B 1
F11 F 0.3276(4) 0.2654(3) 0.5175(6) 0.160(3) Uani 0.5 1 d D U . A -1
C3 C 0.3248(5) 0.6391(5) 0.3487(7) 0.107(2) Uani 0.528(3) 1 d . . . B 1
H3A H 0.3062 0.6283 0.2899 0.129 Uiso 0.528(3) 1 calc R . . B 1
H3B H 0.3019 0.6811 0.3686 0.129 Uiso 0.528(3) 1 calc R . . B 1
C10 C 0.6741(10) 0.5145(10) 0.2814(9) 0.128(6) Uani 0.528(3) 1 d . U . B 1
H10A H 0.6706 0.5393 0.3368 0.154 Uiso 0.528(3) 1 calc R . . B 1
H10B H 0.7257 0.5173 0.2609 0.154 Uiso 0.528(3) 1 calc R . . B 1
C7 C 0.4947(8) 0.3925(7) 0.4378(9) 0.117(4) Uani 0.528(3) 1 d . . . B 1
H7A H 0.4783 0.3488 0.4600 0.140 Uiso 0.528(3) 1 calc R . . B 1
H7B H 0.5129 0.4189 0.4876 0.140 Uiso 0.528(3) 1 calc R . . B 1
O3 O 0.3264(2) 0.51991(19) 0.3692(3) 0.0992(11) Uani 0.528(3) 1 d . . . B 1
O2 O 0.4042(2) 0.64357(17) 0.3497(3) 0.0880(10) Uani 0.528(3) 1 d . . . B 1
O5 O 0.5853(2) 0.4438(2) 0.3441(3) 0.0962(11) Uani 0.528(3) 1 d . . . B 1
F4 F 0.2205(5) 0.7401(7) 0.4825(4) 0.225(5) Uani 0.5 1 d D U . C -1
C11 C 0.6497(9) 0.6110(7) 0.1990(8) 0.110(4) Uani 0.528(3) 1 d . . . B 1
H11A H 0.6290 0.6221 0.1413 0.132 Uiso 0.528(3) 1 calc R . . B 1
H11B H 0.7040 0.6137 0.1948 0.132 Uiso 0.528(3) 1 calc R . . B 1
C8 C 0.5597(5) 0.3821(4) 0.3697(6) 0.108(2) Uani 0.528(3) 1 d . . . B 1
H8A H 0.6001 0.3563 0.3967 0.130 Uiso 0.528(3) 1 calc R . . B 1
H8B H 0.5415 0.3571 0.3186 0.130 Uiso 0.528(3) 1 calc R . . B 1
F5 F 0.2767(5) 0.7407(5) 0.6777(4) 0.179(4) Uani 0.5 1 d D U . C -1
C6 C 0.3806(6) 0.4322(7) 0.4578(8) 0.126(4) Uani 0.528(3) 1 d . . . B 1
H6A H 0.3978 0.4607 0.5062 0.151 Uiso 0.528(3) 1 calc R . . B 1
H6B H 0.3678 0.3884 0.4827 0.151 Uiso 0.528(3) 1 calc R . . B 1
C9 C 0.6540(4) 0.4414(5) 0.2975(5) 0.0955(19) Uani 0.528(3) 1 d . . . B 1
H9A H 0.6482 0.4173 0.2418 0.115 Uiso 0.528(3) 1 calc R . . B 1
H9B H 0.6926 0.4191 0.3325 0.115 Uiso 0.528(3) 1 calc R . . B 1
C5 C 0.3153(5) 0.4610(6) 0.4221(8) 0.132(3) Uani 0.528(3) 1 d . . . B 1
H5A H 0.2818 0.4726 0.4706 0.158 Uiso 0.528(3) 1 calc R . . B 1
H5B H 0.2902 0.4270 0.3863 0.158 Uiso 0.528(3) 1 calc R . . B 1
C12 C 0.6225(4) 0.6621(3) 0.2658(4) 0.0926(14) Uani 0.528(3) 1 d . . . B 1
H12A H 0.6433 0.6519 0.3237 0.111 Uiso 0.528(3) 1 calc R . . B 1
H12B H 0.6388 0.7072 0.2487 0.111 Uiso 0.528(3) 1 calc R . . B 1
C2 C 0.4274(5) 0.7079(3) 0.3152(5) 0.0948(15) Uani 0.528(3) 1 d . . . B 1
H2A H 0.4124 0.7124 0.2536 0.114 Uiso 0.528(3) 1 calc R . . B 1
H2B H 0.4051 0.7445 0.3490 0.114 Uiso 0.528(3) 1 calc R . . B 1
C8A C 0.4726(13) 0.3758(8) 0.4172(12) 0.151(7) Uani 0.472(3) 1 d . . . B 2
H8AA H 0.5051 0.3502 0.4566 0.182 Uiso 0.472(3) 1 calc R . . B 2
H8AB H 0.4445 0.3439 0.3811 0.182 Uiso 0.472(3) 1 calc R . . B 2
C1A C 0.5772(6) 0.6857(4) 0.2680(5) 0.0960(18) Uani 0.472(3) 1 d . . . B 2
H1AA H 0.5674 0.6949 0.2058 0.115 Uiso 0.472(3) 1 calc R . . B 2
H1AB H 0.6227 0.7096 0.2848 0.115 Uiso 0.472(3) 1 calc R . . B 2
O1A O 0.5870(2) 0.6174(2) 0.2801(3) 0.0857(11) Uani 0.472(3) 1 d . . . B 2
C2A C 0.5125(6) 0.7105(4) 0.3230(9) 0.071(3) Uani 0.472(3) 1 d . . . B 2
H2AA H 0.5224 0.7029 0.3855 0.086 Uiso 0.472(3) 1 calc R . . B 2
H2AB H 0.5049 0.7587 0.3137 0.086 Uiso 0.472(3) 1 calc R . . B 2
C12A C 0.6484(6) 0.5921(8) 0.2285(9) 0.109(4) Uani 0.472(3) 1 d . . . B 2
H12C H 0.6896 0.6244 0.2293 0.131 Uiso 0.472(3) 1 calc R . . B 2
H12D H 0.6327 0.5858 0.1674 0.131 Uiso 0.472(3) 1 calc R . . B 2
O2A O 0.4467(3) 0.6730(3) 0.2953(3) 0.0876(11) Uani 0.472(3) 1 d . . . B 2
C11A C 0.6763(6) 0.5196(7) 0.2703(10) 0.098(4) Uani 0.472(3) 1 d . U . B 2
H11C H 0.7205 0.5024 0.2400 0.118 Uiso 0.472(3) 1 calc R . . B 2
H11D H 0.6868 0.5234 0.3332 0.118 Uiso 0.472(3) 1 calc R . . B 2
C3A C 0.3808(5) 0.6968(3) 0.3387(5) 0.1031(19) Uani 0.472(3) 1 d . . . B 2
H3AA H 0.3719 0.7440 0.3241 0.124 Uiso 0.472(3) 1 calc R . . B 2
H3AB H 0.3862 0.6928 0.4025 0.124 Uiso 0.472(3) 1 calc R . . B 2
O6A O 0.6127(3) 0.4786(2) 0.2541(3) 0.0957(12) Uani 0.472(3) 1 d . . . B 2
C10A C 0.6276(7) 0.4126(5) 0.2918(9) 0.117(3) Uani 0.472(3) 1 d . . . B 2
H10C H 0.6551 0.3856 0.2488 0.140 Uiso 0.472(3) 1 calc R . . B 2
H10D H 0.6594 0.4180 0.3436 0.140 Uiso 0.472(3) 1 calc R . . B 2
C4A C 0.3149(7) 0.6524(6) 0.3059(8) 0.108(3) Uani 0.472(3) 1 d . . . B 2
H4AA H 0.2680 0.6705 0.3287 0.130 Uiso 0.472(3) 1 calc R . . B 2
H4AB H 0.3128 0.6540 0.2416 0.130 Uiso 0.472(3) 1 calc R . . B 2
C9A C 0.5607(5) 0.3767(4) 0.3169(8) 0.110(2) Uani 0.472(3) 1 d . . . B 2
H9AA H 0.5347 0.3624 0.2635 0.132 Uiso 0.472(3) 1 calc R . . B 2
H9AB H 0.5753 0.3361 0.3489 0.132 Uiso 0.472(3) 1 calc R . . B 2
O3A O 0.3234(2) 0.5826(2) 0.3346(3) 0.0918(12) Uani 0.472(3) 1 d . . . B 2
O5A O 0.5116(5) 0.4129(3) 0.3685(4) 0.143(3) Uani 0.472(3) 1 d . . . B 2
C5A C 0.2971(13) 0.5721(14) 0.4162(13) 0.113(6) Uani 0.472(3) 1 d . . . B 2
H5AA H 0.2427 0.5767 0.4160 0.136 Uiso 0.472(3) 1 calc R . . B 2
H5AB H 0.3174 0.6061 0.4559 0.136 Uiso 0.472(3) 1 calc R . . B 2
C6A C 0.3186(7) 0.5004(6) 0.4506(5) 0.127(4) Uani 0.472(3) 1 d . . . B 2
H6AA H 0.3087 0.4986 0.5139 0.152 Uiso 0.472(3) 1 calc R . . B 2
H6AB H 0.2860 0.4674 0.4224 0.152 Uiso 0.472(3) 1 calc R . . B 2
C7A C 0.4166(12) 0.4204(7) 0.4734(7) 0.146(7) Uani 0.472(3) 1 d . . . B 2
H7AA H 0.3730 0.3926 0.4870 0.175 Uiso 0.472(3) 1 calc R . . B 2
H7AB H 0.4410 0.4309 0.5293 0.175 Uiso 0.472(3) 1 calc R . . B 2
O4A O 0.3904(4) 0.4819(3) 0.4366(4) 0.1203(18) Uani 0.472(3) 1 d . . . B 2
F3 F 0.2409(6) 0.6647(4) 0.5832(7) 0.203(5) Uani 0.5 1 d D U . C -1
F2 F 0.1661(5) 0.7482(5) 0.6127(7) 0.230(5) Uani 0.5 1 d D U . C -1
F1 F 0.2557(8) 0.8219(5) 0.5767(10) 0.268(9) Uani 0.5 1 d D U . C -1
F10 F 0.2888(5) 0.2702(4) 0.3796(4) 0.155(3) Uani 0.5 1 d D U . A -1
F8 F 0.2177(4) 0.2313(4) 0.5581(5) 0.192(4) Uani 0.5 1 d D U . A -1

loop_
_atom_site_aniso_label
_atom_site_aniso_U_11
_atom_site_aniso_U_22
_atom_site_aniso_U_33
_atom_site_aniso_U_23
_atom_site_aniso_U_13
_atom_site_aniso_U_12
P2 0.1191(8) 0.0704(6) 0.0855(7) 0.000 0.000 0.0046(4)
P1 0.1815(17) 0.1779(18) 0.1020(10) 0.000 0.000 0.1006(15)
O7 0.1040(11) 0.0593(8) 0.0681(9) 0.0042(6) -0.0052(7) -0.0113(7)
N1 0.0852(10) 0.0593(8) 0.0487(8) 0.0010(5) -0.0030(6) -0.0045(7)
C14 0.0726(10) 0.0563(9) 0.0578(9) -0.0002(7) -0.0031(7) 0.0034(7)
N2 0.1325(18) 0.0935(15) 0.0723(12) 0.0284(10) 0.0006(11) -0.0013(14)
C13 0.0705(10) 0.0568(9) 0.0488(9) 0.0007(6) -0.0010(6) 0.0033(7)
O8 0.166(2) 0.1109(16) 0.1059(14) 0.0452(13) -0.0049(14) -0.0342(16)
C18 0.0795(11) 0.0610(10) 0.0593(10) 0.0046(7) -0.0006(8) -0.0008(8)
C15 0.0855(13) 0.0711(11) 0.0635(11) -0.0076(8) -0.0111(9) 0.0002(9)
C17 0.0895(13) 0.0753(12) 0.0570(10) 0.0119(8) -0.0007(8) 0.0068(10)
F7 0.233(3) 0.0900(15) 0.171(2) 0.0178(12) 0.054(2) 0.0382(16)
O9 0.262(4) 0.132(2) 0.0778(13) 0.0432(13) -0.0315(17) -0.025(2)
C1 0.158(15) 0.110(10) 0.090(9) -0.019(7) -0.016(8) -0.015(9)
O1 0.096(3) 0.074(2) 0.0811(18) -0.0140(15) 0.0041(15) -0.021(2)
C16 0.0940(14) 0.0870(14) 0.0512(9) -0.0001(8) -0.0112(8) 0.0135(11)
C19 0.1029(16) 0.0574(11) 0.1049(17) -0.0039(10) 0.0020(12) -0.0071(10)
F9 0.187(9) 0.254(12) 0.358(19) 0.167(13) -0.127(12) -0.083(9)
C4 0.101(10) 0.114(7) 0.167(13) -0.035(7) 0.063(8) -0.018(6)
O6 0.086(2) 0.094(2) 0.0772(18) -0.0098(16) 0.0046(15) -0.004(2)
F6 0.202(8) 0.273(10) 0.192(8) -0.002(7) 0.054(7) 0.071(8)
O4 0.104(2) 0.107(3) 0.077(2) 0.0277(17) -0.0062(17) -0.009(2)
F11 0.166(6) 0.109(4) 0.206(7) 0.020(4) -0.076(5) -0.019(4)
C3 0.081(4) 0.095(5) 0.147(7) -0.025(5) 0.004(5) 0.013(3)
C10 0.125(10) 0.187(14) 0.072(4) -0.002(5) -0.011(4) -0.027(7)
C7 0.142(6) 0.108(8) 0.101(6) 0.040(6) -0.036(5) -0.025(6)
O3 0.092(2) 0.089(2) 0.117(3) 0.0038(19) 0.023(2) -0.0090(17)
O2 0.090(2) 0.0719(19) 0.102(2) -0.0072(15) 0.0035(16) -0.0035(14)
O5 0.096(2) 0.086(2) 0.107(2) 0.0094(18) 0.0137(18) 0.0082(17)
F4 0.249(11) 0.283(10) 0.144(4) 0.015(6) -0.039(5) 0.107(11)
C11 0.112(5) 0.116(8) 0.101(6) -0.023(5) 0.035(4) -0.039(5)
C8 0.128(5) 0.100(5) 0.097(4) 0.012(4) -0.024(4) 0.030(4)
F5 0.250(12) 0.173(7) 0.114(3) -0.006(4) -0.028(4) -0.010(8)
C6 0.126(7) 0.154(9) 0.096(6) 0.056(5) 0.002(4) -0.040(6)
C9 0.086(4) 0.107(6) 0.093(3) -0.002(4) 0.004(3) 0.026(4)
C5 0.101(4) 0.137(6) 0.158(8) 0.025(6) 0.043(5) -0.026(5)
C12 0.092(4) 0.088(3) 0.097(3) -0.016(3) 0.001(3) -0.029(3)
C2 0.096(4) 0.067(3) 0.122(5) -0.010(3) 0.004(3) 0.002(3)
C8A 0.25(2) 0.081(6) 0.119(10) 0.031(6) 0.016(11) -0.028(9)
C1A 0.105(5) 0.076(4) 0.107(4) -0.003(3) -0.001(4) -0.025(4)
O1A 0.091(2) 0.075(2) 0.091(2) -0.0119(16) 0.0075(16) -0.007(2)
C2A 0.080(5) 0.040(3) 0.095(8) -0.018(4) 0.008(4) -0.012(3)
C12A 0.072(4) 0.119(9) 0.136(10) -0.028(7) 0.021(5) -0.016(5)
O2A 0.096(3) 0.071(2) 0.095(2) -0.0213(18) 0.010(2) -0.008(2)
C11A 0.072(5) 0.100(6) 0.123(10) -0.018(5) 0.030(6) 0.003(4)
C3A 0.117(6) 0.075(4) 0.118(5) -0.026(3) 0.005(4) 0.020(4)
O6A 0.110(3) 0.086(2) 0.091(2) -0.0018(19) -0.003(2) 0.020(2)
C10A 0.120(8) 0.095(6) 0.135(7) 0.008(5) 0.000(6) 0.036(5)
C4A 0.091(5) 0.100(6) 0.134(7) -0.017(5) -0.006(5) 0.014(4)
C9A 0.132(6) 0.070(3) 0.129(6) -0.005(4) -0.025(5) 0.020(3)
O3A 0.088(2) 0.095(3) 0.092(3) -0.0083(18) 0.0079(19) -0.0056(18)
O5A 0.212(7) 0.088(3) 0.127(4) 0.039(3) 0.064(4) 0.043(4)
C5A 0.074(5) 0.159(15) 0.106(7) -0.007(7) 0.011(6) -0.015(6)
C6A 0.161(8) 0.132(7) 0.087(4) -0.013(4) 0.038(4) -0.064(7)
C7A 0.25(2) 0.122(8) 0.067(4) 0.027(4) 0.003(8) -0.051(11)
O4A 0.141(5) 0.116(4) 0.104(3) 0.033(3) 0.026(3) -0.007(3)
F3 0.257(11) 0.190(8) 0.162(7) -0.020(6) -0.063(7) 0.105(7)
F2 0.212(8) 0.257(9) 0.221(9) 0.021(8) 0.061(7) 0.118(7)
F1 0.371(19) 0.169(9) 0.263(15) 0.071(9) 0.016(13) 0.091(10)
F10 0.231(9) 0.135(5) 0.097(3) 0.029(3) 0.051(4) 0.023(4)
F8 0.207(9) 0.187(7) 0.183(6) 0.110(6) 0.096(5) 0.072(6)

loop_
_atom_type_symbol
_atom_type_description
_atom_type_scat_dispersion_real
_atom_type_scat_dispersion_imag
_atom_type_scat_source
C C 0.0181 0.0091 'International Tables Vol C Tables 4.2.6.8 and 6.1.1.4'
H H 0.0000 0.0000 'International Tables Vol C Tables 4.2.6.8 and 6.1.1.4'
F F 0.0727 0.0534 'International Tables Vol C Tables 4.2.6.8 and 6.1.1.4'
N N 0.0311 0.0180 'International Tables Vol C Tables 4.2.6.8 and 6.1.1.4'
O O 0.0492 0.0322 'International Tables Vol C Tables 4.2.6.8 and 6.1.1.4'
P P 0.2955 0.4335 'International Tables Vol C Tables 4.2.6.8 and 6.1.1.4'

loop_
_geom_angle_atom_site_label_1
_geom_angle_atom_site_label_2
_geom_angle_atom_site_label_3
_geom_angle
_geom_angle_site_symmetry_1
_geom_angle_site_symmetry_3
_geom_angle_publ_flag
F7 P2 F11 92.9(3) . . ?
F9 P2 F7 89.7(5) . . ?
F9 P2 F11 177.3(7) . . ?
F9 P2 F10 91.2(5) . . ?
F9 P2 F8 93.4(5) . . ?
F10 P2 F7 84.4(3) . . ?
F10 P2 F11 88.3(4) . . ?
F8 P2 F7 95.8(3) . . ?
F8 P2 F11 87.1(5) . . ?
F8 P2 F10 175.4(5) . . ?
F6 P1 F4 88.0(5) . . ?
F6 P1 F3 82.8(5) . . ?
F6 P1 F2 165.8(6) . . ?
F4 P1 F3 82.1(5) . . ?
F5 P1 F6 90.2(5) . . ?
F5 P1 F4 166.1(6) . . ?
F5 P1 F3 84.0(4) . . ?
F5 P1 F2 90.3(5) . . ?
F2 P1 F4 88.1(5) . . ?
F2 P1 F3 83.2(5) . . ?
F1 P1 F6 97.9(7) . . ?
F1 P1 F4 95.8(6) . . ?
F1 P1 F5 98.1(6) . . ?
F1 P1 F3 177.8(6) . . ?
F1 P1 F2 96.0(6) . . ?
C14 O7 C19 118.43(18) . . ?
H1C N1 H1D 109.5 . . ?
H1C N1 H1E 109.5 . . ?
H1D N1 H1E 109.5 . . ?
C13 N1 H1C 109.5 . . ?
C13 N1 H1D 109.5 . . ?
C13 N1 H1E 109.5 . . ?
O7 C14 C13 115.33(16) . . ?
O7 C14 C15 125.59(18) . . ?
C15 C14 C13 119.07(18) . . ?
O8 N2 C17 119.1(2) . . ?
O8 N2 O9 122.2(3) . . ?
O9 N2 C17 118.6(3) . . ?
C14 C13 N1 118.99(15) . . ?
C18 C13 N1 119.52(16) . . ?
C18 C13 C14 121.49(17) . . ?
C13 C18 H18 121.1 . . ?
C13 C18 C17 117.72(19) . . ?
C17 C18 H18 121.1 . . ?
C14 C15 H15 119.9 . . ?
C16 C15 C14 120.1(2) . . ?
C16 C15 H15 119.9 . . ?
C18 C17 N2 118.2(2) . . ?
C16 C17 N2 119.3(2) . . ?
C16 C17 C18 122.46(19) . . ?
H1A C1 H1B 107.9 . . ?
O1 C1 H1A 109.1 . . ?
O1 C1 H1B 109.1 . . ?
O1 C1 C2 112.4(12) . . ?
C2 C1 H1A 109.1 . . ?
C2 C1 H1B 109.1 . . ?
C12 O1 C1 115.8(9) . . ?
C15 C16 H16 120.4 . . ?
C17 C16 C15 119.10(18) . . ?
C17 C16 H16 120.4 . . ?
O7 C19 H19A 109.5 . . ?
O7 C19 H19B 109.5 . . ?
O7 C19 H19C 109.5 . . ?
H19A C19 H19B 109.5 . . ?
H19A C19 H19C 109.5 . . ?
H19B C19 H19C 109.5 . . ?
H4A C4 H4B 108.8 . . ?
C3 C4 H4A 110.7 . . ?
C3 C4 H4B 110.7 . . ?
O3 C4 H4A 110.7 . . ?
O3 C4 H4B 110.7 . . ?
O3 C4 C3 105.2(15) . . ?
C10 O6 C11 113.9(11) . . ?
C7 O4 C6 112.1(9) . . ?
C4 C3 H3A 111.3 . . ?
C4 C3 H3B 111.3 . . ?
H3A C3 H3B 109.2 . . ?
O2 C3 C4 102.5(11) . . ?
O2 C3 H3A 111.3 . . ?
O2 C3 H3B 111.3 . . ?
O6 C10 H10A 109.2 . . ?
O6 C10 H10B 109.2 . . ?
O6 C10 C9 112.3(11) . . ?
H10A C10 H10B 107.9 . . ?
C9 C10 H10A 109.2 . . ?
C9 C10 H10B 109.2 . . ?
O4 C7 H7A 109.4 . . ?
O4 C7 H7B 109.4 . . ?
O4 C7 C8 111.0(9) . . ?
H7A C7 H7B 108.0 . . ?
C8 C7 H7A 109.4 . . ?
C8 C7 H7B 109.4 . . ?
C4 O3 C5 111.7(12) . . ?
C3 O2 C2 109.8(6) . . ?
C8 O5 C9 113.8(6) . . ?
O6 C11 H11A 109.1 . . ?
O6 C11 H11B 109.1 . . ?
O6 C11 C12 112.6(7) . . ?
H11A C11 H11B 107.8 . . ?
C12 C11 H11A 109.1 . . ?
C12 C11 H11B 109.1 . . ?
C7 C8 H8A 110.0 . . ?
C7 C8 H8B 110.0 . . ?
O5 C8 C7 108.5(8) . . ?
O5 C8 H8A 110.0 . . ?
O5 C8 H8B 110.0 . . ?
H8A C8 H8B 108.4 . . ?
O4 C6 H6A 108.3 . . ?
O4 C6 H6B 108.3 . . ?
O4 C6 C5 115.8(9) . . ?
H6A C6 H6B 107.4 . . ?
C5 C6 H6A 108.3 . . ?
C5 C6 H6B 108.3 . . ?
C10 C9 H9A 110.8 . . ?
C10 C9 H9B 110.8 . . ?
O5 C9 C10 104.7(8) . . ?
O5 C9 H9A 110.8 . . ?
O5 C9 H9B 110.8 . . ?
H9A C9 H9B 108.9 . . ?
O3 C5 H5A 108.4 . . ?
O3 C5 H5B 108.4 . . ?
C6 C5 O3 115.5(7) . . ?
C6 C5 H5A 108.4 . . ?
C6 C5 H5B 108.4 . . ?
H5A C5 H5B 107.5 . . ?
O1 C12 C11 108.5(7) . . ?
O1 C12 H12A 110.0 . . ?
O1 C12 H12B 110.0 . . ?
C11 C12 H12A 110.0 . . ?
C11 C12 H12B 110.0 . . ?
H12A C12 H12B 108.4 . . ?
C1 C2 O2 106.1(8) . . ?
C1 C2 H2A 110.5 . . ?
C1 C2 H2B 110.5 . . ?
O2 C2 H2A 110.5 . . ?
O2 C2 H2B 110.5 . . ?
H2A C2 H2B 108.7 . . ?
H8AA C8A H8AB 108.2 . . ?
O5A C8A H8AA 109.7 . . ?
O5A C8A H8AB 109.7 . . ?
O5A C8A C7A 109.9(12) . . ?
C7A C8A H8AA 109.7 . . ?
C7A C8A H8AB 109.7 . . ?
H1AA C1A H1AB 108.1 . . ?
O1A C1A H1AA 109.6 . . ?
O1A C1A H1AB 109.6 . . ?
O1A C1A C2A 110.2(7) . . ?
C2A C1A H1AA 109.6 . . ?
C2A C1A H1AB 109.6 . . ?
C1A O1A C12A 111.6(8) . . ?
C1A C2A H2AA 110.3 . . ?
C1A C2A H2AB 110.3 . . ?
H2AA C2A H2AB 108.6 . . ?
O2A C2A C1A 107.0(7) . . ?
O2A C2A H2AA 110.3 . . ?
O2A C2A H2AB 110.3 . . ?
O1A C12A H12C 109.9 . . ?
O1A C12A H12D 109.9 . . ?
O1A C12A C11A 109.0(9) . . ?
H12C C12A H12D 108.3 . . ?
C11A C12A H12C 109.9 . . ?
C11A C12A H12D 109.9 . . ?
C3A O2A C2A 111.4(6) . . ?
C12A C11A H11C 111.6 . . ?
C12A C11A H11D 111.6 . . ?
H11C C11A H11D 109.4 . . ?
O6A C11A C12A 101.1(10) . . ?
O6A C11A H11C 111.6 . . ?
O6A C11A H11D 111.6 . . ?
O2A C3A H3AA 110.3 . . ?
O2A C3A H3AB 110.3 . . ?
O2A C3A C4A 106.9(6) . . ?
H3AA C3A H3AB 108.6 . . ?
C4A C3A H3AA 110.3 . . ?
C4A C3A H3AB 110.3 . . ?
C11A O6A C10A 107.6(9) . . ?
O6A C10A H10C 108.9 . . ?
O6A C10A H10D 108.9 . . ?
H10C C10A H10D 107.7 . . ?
C9A C10A O6A 113.4(8) . . ?
C9A C10A H10C 108.9 . . ?
C9A C10A H10D 108.9 . . ?
C3A C4A H4AA 109.4 . . ?
C3A C4A H4AB 109.4 . . ?
H4AA C4A H4AB 108.0 . . ?
O3A C4A C3A 111.3(8) . . ?
O3A C4A H4AA 109.4 . . ?
O3A C4A H4AB 109.4 . . ?
C10A C9A H9AA 108.5 . . ?
C10A C9A H9AB 108.5 . . ?
H9AA C9A H9AB 107.5 . . ?
O5A C9A C10A 114.9(8) . . ?
O5A C9A H9AA 108.5 . . ?
O5A C9A H9AB 108.5 . . ?
C5A O3A C4A 112.8(13) . . ?
C8A O5A C9A 112.5(11) . . ?
O3A C5A H5AA 109.4 . . ?
O3A C5A H5AB 109.4 . . ?
O3A C5A C6A 111.4(17) . . ?
H5AA C5A H5AB 108.0 . . ?
C6A C5A H5AA 109.4 . . ?
C6A C5A H5AB 109.4 . . ?
C5A C6A H6AA 108.5 . . ?
C5A C6A H6AB 108.5 . . ?
H6AA C6A H6AB 107.5 . . ?
O4A C6A C5A 115.3(11) . . ?
O4A C6A H6AA 108.5 . . ?
O4A C6A H6AB 108.5 . . ?
C8A C7A H7AA 107.7 . . ?
C8A C7A H7AB 107.7 . . ?
H7AA C7A H7AB 107.1 . . ?
O4A C7A C8A 118.4(10) . . ?
O4A C7A H7AA 107.7 . . ?
O4A C7A H7AB 107.7 . . ?
C6A O4A C7A 118.9(10) . . ?

loop_
_geom_bond_atom_site_label_1
_geom_bond_atom_site_label_2
_geom_bond_distance
_geom_bond_site_symmetry_2
_geom_bond_publ_flag
P2 F7 1.563(2) . ?
P2 F9 1.524(8) . ?
P2 F11 1.600(6) . ?
P2 F10 1.547(5) . ?
P2 F8 1.527(5) . ?
P1 F6 1.551(7) . ?
P1 F4 1.591(7) . ?
P1 F5 1.541(5) . ?
P1 F3 1.690(9) . ?
P1 F2 1.565(8) . ?
P1 F1 1.424(9) . ?
O7 C14 1.342(2) . ?
O7 C19 1.424(3) . ?
N1 H1C 0.8900 . ?
N1 H1D 0.8900 . ?
N1 H1E 0.8900 . ?
N1 C13 1.459(2) . ?
C14 C13 1.397(3) . ?
C14 C15 1.393(3) . ?
N2 O8 1.196(4) . ?
N2 C17 1.448(3) . ?
N2 O9 1.209(4) . ?
C13 C18 1.372(3) . ?
C18 H18 0.9300 . ?
C18 C17 1.386(3) . ?
C15 H15 0.9300 . ?
C15 C16 1.378(4) . ?
C17 C16 1.376(4) . ?
C1 H1A 0.9700 . ?
C1 H1B 0.9700 . ?
C1 O1 1.425(17) . ?
C1 C2 1.43(2) . ?
O1 C12 1.415(8) . ?
C16 H16 0.9300 . ?
C19 H19A 0.9600 . ?
C19 H19B 0.9600 . ?
C19 H19C 0.9600 . ?
C4 H4A 0.9700 . ?
C4 H4B 0.9700 . ?
C4 C3 1.58(3) . ?
C4 O3 1.40(2) . ?
O6 C10 1.340(16) . ?
O6 C11 1.418(12) . ?
O4 C7 1.307(14) . ?
O4 C6 1.338(14) . ?
C3 H3A 0.9700 . ?
C3 H3B 0.9700 . ?
C3 O2 1.415(10) . ?
C10 H10A 0.9700 . ?
C10 H10B 0.9700 . ?
C10 C9 1.51(2) . ?
C7 H7A 0.9700 . ?
C7 H7B 0.9700 . ?
C7 C8 1.56(2) . ?
O3 C5 1.423(10) . ?
O2 C2 1.431(7) . ?
O5 C8 1.355(9) . ?
O5 C9 1.410(9) . ?
C11 H11A 0.9700 . ?
C11 H11B 0.9700 . ?
C11 C12 1.505(16) . ?
C8 H8A 0.9700 . ?
C8 H8B 0.9700 . ?
C6 H6A 0.9700 . ?
C6 H6B 0.9700 . ?
C6 C5 1.400(15) . ?
C9 H9A 0.9700 . ?
C9 H9B 0.9700 . ?
C5 H5A 0.9700 . ?
C5 H5B 0.9700 . ?
C12 H12A 0.9700 . ?
C12 H12B 0.9700 . ?
C2 H2A 0.9700 . ?
C2 H2B 0.9700 . ?
C8A H8AA 0.9700 . ?
C8A H8AB 0.9700 . ?
C8A O5A 1.246(18) . ?
C8A C7A 1.58(3) . ?
C1A H1AA 0.9700 . ?
C1A H1AB 0.9700 . ?
C1A O1A 1.370(9) . ?
C1A C2A 1.501(15) . ?
O1A C12A 1.431(13) . ?
C2A H2AA 0.9700 . ?
C2A H2AB 0.9700 . ?
C2A O2A 1.447(11) . ?
C12A H12C 0.9700 . ?
C12A H12D 0.9700 . ?
C12A C11A 1.64(2) . ?
O2A C3A 1.421(9) . ?
C11A H11C 0.9700 . ?
C11A H11D 0.9700 . ?
C11A O6A 1.410(15) . ?
C3A H3AA 0.9700 . ?
C3A H3AB 0.9700 . ?
C3A C4A 1.543(15) . ?
O6A C10A 1.444(11) . ?
C10A H10C 0.9700 . ?
C10A H10D 0.9700 . ?
C10A C9A 1.436(16) . ?
C4A H4AA 0.9700 . ?
C4A H4AB 0.9700 . ?
C4A O3A 1.451(13) . ?
C9A H9AA 0.9700 . ?
C9A H9AB 0.9700 . ?
C9A O5A 1.370(11) . ?
O3A C5A 1.33(2) . ?
C5A H5AA 0.9700 . ?
C5A H5AB 0.9700 . ?
C5A C6A 1.55(3) . ?
C6A H6AA 0.9700 . ?
C6A H6AB 0.9700 . ?
C6A O4A 1.345(13) . ?
C7A H7AA 0.9700 . ?
C7A H7AB 0.9700 . ?
C7A O4A 1.414(16) . ?

loop_
_geom_torsion_atom_site_label_1
_geom_torsion_atom_site_label_2
_geom_torsion_atom_site_label_3
_geom_torsion_atom_site_label_4
_geom_torsion
_geom_torsion_site_symmetry_1
_geom_torsion_site_symmetry_2
_geom_torsion_site_symmetry_3
_geom_torsion_site_symmetry_4
_geom_torsion_publ_flag
O7 C14 C13 N1 2.3(3) . . . . ?
O7 C14 C13 C18 -178.12(18) . . . . ?
O7 C14 C15 C16 178.9(2) . . . . ?
N1 C13 C18 C17 178.37(18) . . . . ?
C14 C13 C18 C17 -1.2(3) . . . . ?
C14 C15 C16 C17 -0.6(4) . . . . ?
N2 C17 C16 C15 179.1(2) . . . . ?
C13 C14 C15 C16 -0.2(3) . . . . ?
C13 C18 C17 N2 -178.2(2) . . . . ?
C13 C18 C17 C16 0.4(3) . . . . ?
O8 N2 C17 C18 6.5(4) . . . . ?
O8 N2 C17 C16 -172.1(3) . . . . ?
C18 C17 C16 C15 0.5(4) . . . . ?
C15 C14 C13 N1 -178.43(18) . . . . ?
C15 C14 C13 C18 1.1(3) . . . . ?
O9 N2 C17 C18 -176.6(3) . . . . ?
O9 N2 C17 C16 4.7(5) . . . . ?
C1 O1 C12 C11 -174.0(10) . . . . ?
O1 C1 C2 O2 64.4(13) . . . . ?
C19 O7 C14 C13 -179.0(2) . . . . ?
C19 O7 C14 C15 1.8(3) . . . . ?
C4 C3 O2 C2 -161.7(9) . . . . ?
C4 O3 C5 C6 -101.6(15) . . . . ?
O6 C10 C9 O5 -70.9(12) . . . . ?
O6 C11 C12 O1 -60.8(12) . . . . ?
O4 C7 C8 O5 63.3(10) . . . . ?
O4 C6 C5 O3 -47.4(17) . . . . ?
C3 C4 O3 C5 179.6(10) . . . . ?
C3 O2 C2 C1 177.1(9) . . . . ?
C10 O6 C11 C12 -81.3(14) . . . . ?
C7 O4 C6 C5 -175.7(11) . . . . ?
O3 C4 C3 O2 -76.6(14) . . . . ?
C11 O6 C10 C9 -175.2(9) . . . . ?
C8 O5 C9 C10 -176.3(7) . . . . ?
C6 O4 C7 C8 178.9(9) . . . . ?
C9 O5 C8 C7 167.3(6) . . . . ?
C2 C1 O1 C12 173.7(9) . . . . ?
C8A C7A O4A C6A 141.9(14) . . . . ?
C1A O1A C12A C11A 160.3(9) . . . . ?
C1A C2A O2A C3A -175.2(7) . . . . ?
O1A C1A C2A O2A -59.0(10) . . . . ?
O1A C12A C11A O6A 65.8(12) . . . . ?
C2A C1A O1A C12A -179.9(9) . . . . ?
C2A O2A C3A C4A -178.8(8) . . . . ?
C12A C11A O6A C10A -177.3(8) . . . . ?
O2A C3A C4A O3A 65.6(10) . . . . ?
C11A O6A C10A C9A 153.2(10) . . . . ?
C3A C4A O3A C5A 84.5(14) . . . . ?
O6A C10A C9A O5A -50.4(14) . . . . ?
C10A C9A O5A C8A -152.7(13) . . . . ?
C4A O3A C5A C6A -170.7(11) . . . . ?
O3A C5A C6A O4A 45.3(18) . . . . ?
O5A C8A C7A O4A 30(2) . . . . ?
C5A C6A O4A C7A 173.9(11) . . . . ?
C7A C8A O5A C9A -179.1(12) . . . . ?
